data_4086683
loop_
_publ_author_name
'Esteruelas, Miguel A.'
'O\~nate, Enrique'
'Palacios, Adri\'an'
'Tsai, Jui-Yi'
'Xia, Chuanjun'

_publ_section_title
;
 Preparation of Capped Octahedral OsHC6Complexes by Sequential
 Carbon-Directed C--H Bond Activation Reactions
;
_journal_issue 15
_journal_name_full Organometallics
_journal_page_first 2532
_journal_paper_doi 10.1021/acs.organomet.6b00436
_journal_volume 35
_journal_year 2016
_chemical_formula_moiety 'C42 H34 N6 Os, C2 H3 N'
_chemical_formula_sum 'C44 H37 N7 Os'
_chemical_formula_weight 854.01
_chemical_name_systematic
; 
 ? 
;
_space_group_IT_number 14
_symmetry_cell_setting monoclinic
_symmetry_space_group_name_Hall '-P 2ybc'
_symmetry_space_group_name_H-M 'P 1 21/c 1'
_atom_sites_solution_hydrogens geom
_atom_sites_solution_primary direct
_atom_sites_solution_secondary difmap
_audit_creation_method SHELXL-97
_cell_angle_alpha 90.00
_cell_angle_beta 97.889(2)
_cell_angle_gamma 90.00
_cell_formula_units_Z 4
_cell_length_a 11.0513(12)
_cell_length_b 19.438(2)
_cell_length_c 16.4337(18)
_cell_measurement_reflns_used 9538
_cell_measurement_temperature 100(2)
_cell_measurement_theta_max 27
_cell_measurement_theta_min 2
_cell_volume 3496.8(6)
_computing_cell_refinement 'SAINT+ v. 7.56a (Bruker AXS, 2008)'
_computing_data_collection 'apex2 v. 7.0 (Bruker AXS, 2009)'
_computing_data_reduction 'SAINT+ v. 7.56a (Bruker AXS, 2008)'
_computing_molecular_graphics 'XP, SHELXTL v. 6.14 (Bruker, 2000)'
_computing_publication_material 'XCIF, SHELXTL v. 6.14 (Bruker, 2000)'
_computing_structure_refinement 'SHELXL-97 (Sheldrick, 1997)'
_computing_structure_solution 'SHELXS-97 (Sheldrick, 1990)'
_diffrn_ambient_temperature 100(2)
_diffrn_measured_fraction_theta_full 0.998
_diffrn_measured_fraction_theta_max 0.916
_diffrn_measurement_device_type 'Bruker APEX CCD system'
_diffrn_measurement_method '\w rotations with narrow frames'
_diffrn_radiation_monochromator graphite
_diffrn_radiation_source 'fine-focus sealed tube'
_diffrn_radiation_type MoK\a
_diffrn_radiation_wavelength 0.71073
_diffrn_reflns_av_R_equivalents 0.0458
_diffrn_reflns_av_sigmaI/netI 0.0426
_diffrn_reflns_limit_h_max 14
_diffrn_reflns_limit_h_min -14
_diffrn_reflns_limit_k_max 19
_diffrn_reflns_limit_k_min -26
_diffrn_reflns_limit_l_max 21
_diffrn_reflns_limit_l_min -22
_diffrn_reflns_number 38075
_diffrn_reflns_theta_full 27.50
_diffrn_reflns_theta_max 29.58
_diffrn_reflns_theta_min 1.63
_exptl_absorpt_coefficient_mu 3.691
_exptl_absorpt_correction_T_max 0.862
_exptl_absorpt_correction_T_min 0.675
_exptl_absorpt_correction_type multi-scan
_exptl_absorpt_process_details
;
Absorption correction performed with SADABS program. This is based on the
method of Blessing: Blessing, R. H., Acta Crystallogr., Sect. A 1995, 51, 33.

SADABS: Area-Detector Absorption Correction. Bruker-AXS 
within SAINT+ package, v. 7.56a (2008).
;
_exptl_crystal_colour green
_exptl_crystal_density_diffrn 1.622
_exptl_crystal_density_method 'not measured'
_exptl_crystal_description 'irregular block'
_exptl_crystal_F_000 1704
_exptl_crystal_size_max 0.19
_exptl_crystal_size_mid 0.14
_exptl_crystal_size_min 0.08
_refine_diff_density_max 1.200
_refine_diff_density_min -1.103
_refine_diff_density_rms 0.115
_refine_ls_extinction_method none
_refine_ls_goodness_of_fit_ref 1.023
_refine_ls_hydrogen_treatment mixed
_refine_ls_matrix_type full
_refine_ls_number_parameters 476
_refine_ls_number_reflns 8978
_refine_ls_number_restraints 1
_refine_ls_restrained_S_all 1.023
_refine_ls_R_factor_all 0.0423
_refine_ls_R_factor_gt 0.0283
_refine_ls_shift/su_max 0.027
_refine_ls_shift/su_mean 0.000
_refine_ls_structure_factor_coef Fsqd
_refine_ls_weighting_details 'calc w=1/[\s^2^(Fo^2^)+(0.0309P)^2^+0.0000P] where P=(Fo^2^+2Fc^2^)/3'
_refine_ls_weighting_scheme calc
_refine_ls_wR_factor_gt 0.0595
_refine_ls_wR_factor_ref 0.0642
_reflns_number_gt 7172
_reflns_number_total 8978
_reflns_threshold_expression >2sigma(I)
_cod_data_source_file om6b00436_si_001.cif
_cod_data_source_block 12-enriquen57
_cod_original_cell_volume 3496.9(7)
_cod_original_sg_symbol_H-M P21/c
_cod_database_code 4086683

loop_
_symmetry_equiv_pos_as_xyz
'x, y, z'
'-x, y+1/2, -z+1/2'
'-x, -y, -z'
'x, -y-1/2, z-1/2'

loop_
_atom_site_label
_atom_site_type_symbol
_atom_site_fract_x
_atom_site_fract_y
_atom_site_fract_z
_atom_site_U_iso_or_equiv
_atom_site_adp_type
_atom_site_occupancy
_atom_site_symmetry_multiplicity
_atom_site_calc_flag
_atom_site_refinement_flags
Os Os 0.774673(10) 0.170500(5) 0.679343(7) 0.01565(4) Uani 1 1 d D
H01 H 0.8904(17) 0.2131(13) 0.6617(18) 0.019 Uiso 1 1 d D
N1 N 0.9796(2) 0.22365(13) 0.81579(16) 0.0211(6) Uani 1 1 d .
N2 N 0.9382(2) 0.11438(12) 0.82245(14) 0.0175(5) Uani 1 1 d .
N3 N 0.7502(2) 0.31813(12) 0.59851(16) 0.0218(6) Uani 1 1 d .
N4 N 0.6450(2) 0.30144(12) 0.70051(16) 0.0204(5) Uani 1 1 d .
N5 N 0.9331(2) 0.11275(12) 0.54900(15) 0.0194(5) Uani 1 1 d .
N6 N 0.7364(2) 0.10215(12) 0.51591(14) 0.0172(5) Uani 1 1 d .
N7 N 0.2305(3) 0.25825(17) 0.7129(2) 0.0468(9) Uani 1 1 d .
C1 C 0.9090(3) 0.17314(14) 0.77700(18) 0.0178(6) Uani 1 1 d .
C2 C 0.9740(3) 0.29618(15) 0.7915(2) 0.0288(8) Uani 1 1 d .
H2A H 0.9700 0.2996 0.7317 0.043 Uiso 1 1 calc R
H2B H 1.0471 0.3200 0.8180 0.043 Uiso 1 1 calc R
H2C H 0.9011 0.3174 0.8086 0.043 Uiso 1 1 calc R
C3 C 1.0551(3) 0.19857(16) 0.88358(19) 0.0233(7) Uani 1 1 d .
C4 C 1.1451(3) 0.23012(18) 0.9375(2) 0.0312(8) Uani 1 1 d .
H4 H 1.1612 0.2779 0.9337 0.037 Uiso 1 1 calc R
C5 C 1.2113(4) 0.18944(19) 0.9977(2) 0.0360(9) Uani 1 1 d .
H5 H 1.2734 0.2096 1.0360 0.043 Uiso 1 1 calc R
C6 C 1.1871(3) 0.11935(18) 1.0021(2) 0.0305(8) Uani 1 1 d .
H6 H 1.2341 0.0926 1.0433 0.037 Uiso 1 1 calc R
C7 C 1.0968(3) 0.08721(17) 0.94858(19) 0.0270(7) Uani 1 1 d .
H7 H 1.0812 0.0394 0.9527 0.032 Uiso 1 1 calc R
C8 C 1.0298(3) 0.12754(16) 0.88849(18) 0.0214(6) Uani 1 1 d .
C9 C 0.8729(3) 0.05433(15) 0.79354(19) 0.0203(6) Uani 1 1 d .
C10 C 0.7878(3) 0.06639(15) 0.72322(18) 0.0185(6) Uani 1 1 d .
C11 C 0.7252(3) 0.00772(15) 0.69016(19) 0.0221(6) Uani 1 1 d .
H11 H 0.6667 0.0126 0.6425 0.026 Uiso 1 1 calc R
C12 C 0.7458(3) -0.05770(16) 0.7248(2) 0.0260(7) Uani 1 1 d .
H12 H 0.7033 -0.0964 0.6996 0.031 Uiso 1 1 calc R
C13 C 0.8276(3) -0.06621(16) 0.7956(2) 0.0254(7) Uani 1 1 d .
H13 H 0.8395 -0.1104 0.8200 0.031 Uiso 1 1 calc R
C14 C 0.8924(3) -0.01014(16) 0.83108(19) 0.0241(7) Uani 1 1 d .
H14 H 0.9487 -0.0154 0.8798 0.029 Uiso 1 1 calc R
C15 C 0.7247(3) 0.27019(15) 0.65481(18) 0.0198(6) Uani 1 1 d .
C16 C 0.8347(3) 0.30829(17) 0.5395(2) 0.0286(7) Uani 1 1 d .
H16A H 0.9174 0.3204 0.5649 0.043 Uiso 1 1 calc R
H16B H 0.8108 0.3378 0.4917 0.043 Uiso 1 1 calc R
H16C H 0.8329 0.2600 0.5221 0.043 Uiso 1 1 calc R
C17 C 0.6861(3) 0.37900(15) 0.60803(19) 0.0220(7) Uani 1 1 d .
C18 C 0.6834(3) 0.44087(16) 0.5656(2) 0.0295(8) Uani 1 1 d .
H18 H 0.7323 0.4481 0.5231 0.035 Uiso 1 1 calc R
C19 C 0.6061(3) 0.49159(17) 0.5881(2) 0.0349(8) Uani 1 1 d .
H19 H 0.6026 0.5348 0.5609 0.042 Uiso 1 1 calc R
C20 C 0.5343(3) 0.48042(18) 0.6491(2) 0.0353(8) Uani 1 1 d .
H20 H 0.4811 0.5160 0.6620 0.042 Uiso 1 1 calc R
C21 C 0.5373(3) 0.41886(16) 0.6924(2) 0.0285(7) Uani 1 1 d .
H21 H 0.4873 0.4117 0.7343 0.034 Uiso 1 1 calc R
C22 C 0.6163(3) 0.36837(15) 0.67192(19) 0.0229(7) Uani 1 1 d .
C23 C 0.6157(3) 0.26368(15) 0.76926(18) 0.0198(6) Uani 1 1 d .
C24 C 0.6679(3) 0.19717(15) 0.77428(18) 0.0186(6) Uani 1 1 d .
C25 C 0.6422(3) 0.15759(15) 0.84112(18) 0.0207(6) Uani 1 1 d .
H25 H 0.6747 0.1124 0.8476 0.025 Uiso 1 1 calc R
C26 C 0.5708(3) 0.18215(16) 0.8985(2) 0.0253(7) Uani 1 1 d .
H26 H 0.5541 0.1534 0.9424 0.030 Uiso 1 1 calc R
C27 C 0.5245(3) 0.24801(16) 0.8916(2) 0.0277(7) Uani 1 1 d .
H27 H 0.4777 0.2651 0.9315 0.033 Uiso 1 1 calc R
C28 C 0.5463(3) 0.28927(16) 0.8263(2) 0.0245(7) Uani 1 1 d .
H28 H 0.5139 0.3346 0.8209 0.029 Uiso 1 1 calc R
C29 C 0.8247(3) 0.12680(14) 0.57580(18) 0.0170(6) Uani 1 1 d .
C30 C 1.0513(3) 0.13043(16) 0.5923(2) 0.0255(7) Uani 1 1 d .
H30A H 1.0766 0.1753 0.5734 0.038 Uiso 1 1 calc R
H30B H 1.1110 0.0954 0.5817 0.038 Uiso 1 1 calc R
H30C H 1.0468 0.1325 0.6514 0.038 Uiso 1 1 calc R
C31 C 0.9146(3) 0.08216(15) 0.47173(19) 0.0210(6) Uani 1 1 d .
C32 C 0.9976(3) 0.06089(15) 0.4205(2) 0.0243(7) Uani 1 1 d .
H32 H 1.0832 0.0639 0.4371 0.029 Uiso 1 1 calc R
C33 C 0.9500(3) 0.03507(15) 0.3442(2) 0.0263(7) Uani 1 1 d .
H33 H 1.0040 0.0204 0.3074 0.032 Uiso 1 1 calc R
C34 C 0.8256(3) 0.03031(16) 0.3206(2) 0.0296(8) Uani 1 1 d .
H34 H 0.7962 0.0135 0.2673 0.035 Uiso 1 1 calc R
C35 C 0.7418(3) 0.04932(16) 0.37241(19) 0.0250(7) Uani 1 1 d .
H35 H 0.6564 0.0445 0.3561 0.030 Uiso 1 1 calc R
C36 C 0.7885(3) 0.07571(15) 0.44920(18) 0.0199(6) Uani 1 1 d .
C37 C 0.6126(3) 0.11100(14) 0.53024(18) 0.0183(6) Uani 1 1 d .
C38 C 0.6054(3) 0.14711(15) 0.60399(18) 0.0184(6) Uani 1 1 d .
C39 C 0.4863(3) 0.16115(15) 0.6183(2) 0.0240(7) Uani 1 1 d .
H39 H 0.4745 0.1868 0.6657 0.029 Uiso 1 1 calc R
C40 C 0.3843(3) 0.13905(17) 0.5659(2) 0.0271(7) Uani 1 1 d .
H40 H 0.3050 0.1508 0.5775 0.033 Uiso 1 1 calc R
C41 C 0.3970(3) 0.10027(16) 0.4974(2) 0.0241(7) Uani 1 1 d .
H41 H 0.3269 0.0834 0.4634 0.029 Uiso 1 1 calc R
C42 C 0.5134(3) 0.08595(15) 0.47856(18) 0.0209(6) Uani 1 1 d .
H42 H 0.5242 0.0596 0.4314 0.025 Uiso 1 1 calc R
C43 C 0.2585(3) 0.20685(19) 0.7429(2) 0.0308(8) Uani 1 1 d .
C44 C 0.2932(3) 0.14047(18) 0.7797(2) 0.0355(8) Uani 1 1 d .
H44A H 0.2277 0.1071 0.7637 0.053 Uiso 1 1 calc R
H44B H 0.3066 0.1450 0.8396 0.053 Uiso 1 1 calc R
H44C H 0.3685 0.1246 0.7604 0.053 Uiso 1 1 calc R

loop_
_atom_site_aniso_label
_atom_site_aniso_U_11
_atom_site_aniso_U_22
_atom_site_aniso_U_33
_atom_site_aniso_U_23
_atom_site_aniso_U_13
_atom_site_aniso_U_12
Os 0.01627(6) 0.01450(6) 0.01635(6) -0.00060(5) 0.00287(4) -0.00023(5)
N1 0.0216(13) 0.0181(12) 0.0229(13) -0.0012(11) 0.0006(11) -0.0008(11)
N2 0.0208(13) 0.0167(12) 0.0145(12) -0.0006(10) 0.0003(11) -0.0001(10)
N3 0.0239(14) 0.0164(12) 0.0251(14) 0.0027(10) 0.0033(12) 0.0002(11)
N4 0.0218(13) 0.0150(12) 0.0252(13) -0.0005(11) 0.0056(11) 0.0004(11)
N5 0.0179(13) 0.0183(12) 0.0223(13) 0.0003(11) 0.0042(11) 0.0008(11)
N6 0.0177(12) 0.0192(12) 0.0149(12) 0.0000(10) 0.0034(10) 0.0016(10)
N7 0.054(2) 0.0369(19) 0.051(2) 0.0054(17) 0.0137(18) 0.0074(17)
C1 0.0180(14) 0.0158(13) 0.0205(14) -0.0028(12) 0.0052(12) 0.0001(12)
C2 0.0348(19) 0.0149(15) 0.0348(19) -0.0050(14) -0.0022(16) -0.0038(14)
C3 0.0253(17) 0.0257(16) 0.0184(15) -0.0047(13) 0.0018(13) 0.0006(14)
C4 0.034(2) 0.0302(18) 0.0278(18) -0.0067(15) -0.0002(16) -0.0034(16)
C5 0.035(2) 0.044(2) 0.0268(18) -0.0070(16) -0.0032(16) -0.0013(18)
C6 0.0310(19) 0.040(2) 0.0190(16) 0.0031(14) -0.0020(15) 0.0036(16)
C7 0.0308(18) 0.0297(17) 0.0208(16) 0.0031(14) 0.0044(14) 0.0025(15)
C8 0.0234(16) 0.0237(15) 0.0177(15) -0.0020(12) 0.0050(13) 0.0001(13)
C9 0.0214(16) 0.0185(14) 0.0227(15) -0.0029(12) 0.0089(13) -0.0013(13)
C10 0.0206(15) 0.0172(14) 0.0191(15) -0.0004(12) 0.0076(13) -0.0006(12)
C11 0.0228(15) 0.0207(15) 0.0239(15) -0.0002(13) 0.0077(13) 0.0003(13)
C12 0.0316(18) 0.0196(15) 0.0281(17) 0.0001(13) 0.0094(15) -0.0061(14)
C13 0.0367(19) 0.0161(14) 0.0263(16) 0.0022(13) 0.0144(15) 0.0016(14)
C14 0.0310(17) 0.0217(15) 0.0207(15) 0.0011(13) 0.0067(14) 0.0029(14)
C15 0.0202(15) 0.0188(15) 0.0192(14) -0.0002(12) -0.0013(13) -0.0018(13)
C16 0.0303(18) 0.0281(16) 0.0288(17) 0.0068(15) 0.0093(15) 0.0024(15)
C17 0.0227(16) 0.0176(15) 0.0239(16) -0.0001(12) -0.0031(14) 0.0013(13)
C18 0.0335(19) 0.0210(16) 0.0325(18) 0.0051(14) -0.0007(16) -0.0022(15)
C19 0.047(2) 0.0176(15) 0.0372(19) 0.0040(15) -0.0066(18) 0.0008(16)
C20 0.038(2) 0.0241(17) 0.041(2) 0.0005(16) -0.0022(18) 0.0102(16)
C21 0.0281(18) 0.0232(16) 0.0342(19) -0.0037(14) 0.0039(15) 0.0059(14)
C22 0.0255(17) 0.0160(14) 0.0257(16) -0.0023(13) -0.0019(14) -0.0004(13)
C23 0.0196(15) 0.0201(14) 0.0193(15) -0.0011(12) 0.0009(13) -0.0029(13)
C24 0.0177(15) 0.0192(14) 0.0181(14) -0.0026(12) -0.0007(12) -0.0031(12)
C25 0.0217(15) 0.0194(15) 0.0215(15) 0.0009(12) 0.0044(13) -0.0012(12)
C26 0.0276(17) 0.0282(17) 0.0212(15) 0.0020(13) 0.0079(14) -0.0018(14)
C27 0.0319(18) 0.0259(17) 0.0276(17) -0.0064(14) 0.0122(15) -0.0001(15)
C28 0.0251(17) 0.0193(15) 0.0293(17) -0.0046(13) 0.0047(14) 0.0037(13)
C29 0.0167(14) 0.0144(13) 0.0207(14) 0.0044(12) 0.0049(12) 0.0006(12)
C30 0.0193(16) 0.0250(16) 0.0323(18) 0.0021(14) 0.0041(14) -0.0012(13)
C31 0.0274(17) 0.0157(14) 0.0217(15) 0.0038(12) 0.0093(14) 0.0021(13)
C32 0.0269(17) 0.0180(15) 0.0307(17) 0.0032(13) 0.0137(15) 0.0033(13)
C33 0.0364(19) 0.0173(15) 0.0289(17) 0.0011(13) 0.0179(16) 0.0040(14)
C34 0.046(2) 0.0214(16) 0.0234(16) -0.0035(13) 0.0126(16) 0.0032(16)
C35 0.0281(17) 0.0234(16) 0.0235(16) -0.0017(13) 0.0033(14) 0.0014(14)
C36 0.0257(16) 0.0144(14) 0.0209(15) 0.0017(12) 0.0079(13) 0.0017(12)
C37 0.0171(15) 0.0159(14) 0.0225(15) 0.0025(12) 0.0049(13) 0.0002(12)
C38 0.0185(15) 0.0159(13) 0.0213(15) 0.0003(12) 0.0048(13) -0.0003(12)
C39 0.0210(16) 0.0268(17) 0.0251(16) -0.0057(13) 0.0063(13) -0.0011(13)
C40 0.0156(15) 0.0317(18) 0.0348(18) -0.0061(15) 0.0064(14) -0.0031(14)
C41 0.0163(15) 0.0278(17) 0.0275(17) -0.0009(14) 0.0003(13) -0.0061(13)
C42 0.0238(16) 0.0188(15) 0.0195(15) -0.0002(12) 0.0003(13) -0.0014(13)
C43 0.0296(19) 0.0327(19) 0.0306(18) -0.0060(16) 0.0055(16) -0.0028(16)
C44 0.037(2) 0.0315(19) 0.037(2) 0.0037(16) 0.0003(17) -0.0018(17)

loop_
_atom_type_symbol
_atom_type_description
_atom_type_scat_dispersion_real
_atom_type_scat_dispersion_imag
_atom_type_scat_source
C C 0.0033 0.0016 'International Tables Vol C Tables 4.2.6.8 and 6.1.1.4'
H H 0.0000 0.0000 'International Tables Vol C Tables 4.2.6.8 and 6.1.1.4'
N N 0.0061 0.0033 'International Tables Vol C Tables 4.2.6.8 and 6.1.1.4'
O O 0.0106 0.0060 'International Tables Vol C Tables 4.2.6.8 and 6.1.1.4'
F F 0.0171 0.0103 'International Tables Vol C Tables 4.2.6.8 and 6.1.1.4'
S S 0.1246 0.1234 'International Tables Vol C Tables 4.2.6.8 and 6.1.1.4'
Os Os -1.2165 7.6030 'International Tables Vol C Tables 4.2.6.8 and 6.1.1.4'

loop_
_geom_angle_atom_site_label_1
_geom_angle_atom_site_label_2
_geom_angle_atom_site_label_3
_geom_angle
C1 Os C15 106.30(11)
C1 Os C29 114.58(12)
C15 Os C29 109.08(11)
C1 Os C24 80.49(11)
C15 Os C24 75.71(12)
C29 Os C24 160.79(11)
C1 Os C38 161.07(12)
C15 Os C38 84.05(12)
C29 Os C38 75.27(11)
C24 Os C38 87.01(11)
C1 Os C10 75.52(11)
C15 Os C10 165.01(12)
C29 Os C10 82.78(11)
C24 Os C10 90.13(11)
C38 Os C10 90.44(11)
C1 Os H01 67.1(11)
C15 Os H01 70.8(10)
C29 Os H01 75.4(11)
C24 Os H01 123.1(11)
C38 Os H01 131.8(11)
C10 Os H01 122.4(10)
C1 N1 C3 111.5(3)
C1 N1 C2 124.6(3)
C3 N1 C2 123.8(3)
C1 N2 C8 111.0(2)
C1 N2 C9 115.5(2)
C8 N2 C9 133.5(3)
C15 N3 C17 110.2(3)
C15 N3 C16 125.0(3)
C17 N3 C16 124.7(3)
C15 N4 C22 111.0(2)
C15 N4 C23 116.0(2)
C22 N4 C23 132.7(3)
C29 N5 C31 110.8(3)
C29 N5 C30 124.8(3)
C31 N5 C30 124.2(3)
C29 N6 C36 111.1(2)
C29 N6 C37 116.2(2)
C36 N6 C37 132.6(3)
N1 C1 N2 105.6(3)
N1 C1 Os 134.4(2)
N2 C1 Os 119.9(2)
N1 C2 H2A 109.5
N1 C2 H2B 109.5
H2A C2 H2B 109.5
N1 C2 H2C 109.5
H2A C2 H2C 109.5
H2B C2 H2C 109.5
C4 C3 N1 131.3(3)
C4 C3 C8 121.9(3)
N1 C3 C8 106.7(3)
C3 C4 C5 117.7(3)
C3 C4 H4 121.1
C5 C4 H4 121.1
C6 C5 C4 120.4(3)
C6 C5 H5 119.8
C4 C5 H5 119.8
C7 C6 C5 122.4(3)
C7 C6 H6 118.8
C5 C6 H6 118.8
C6 C7 C8 117.6(3)
C6 C7 H7 121.2
C8 C7 H7 121.2
C7 C8 N2 134.7(3)
C7 C8 C3 120.0(3)
N2 C8 C3 105.2(3)
C14 C9 C10 123.8(3)
C14 C9 N2 123.3(3)
C10 C9 N2 112.9(3)
C11 C10 C9 114.9(3)
C11 C10 Os 129.0(2)
C9 C10 Os 116.1(2)
C12 C11 C10 122.5(3)
C12 C11 H11 118.8
C10 C11 H11 118.8
C13 C12 C11 120.2(3)
C13 C12 H12 119.9
C11 C12 H12 119.9
C12 C13 C14 120.0(3)
C12 C13 H13 120.0
C14 C13 H13 120.0
C13 C14 C9 118.6(3)
C13 C14 H14 120.7
C9 C14 H14 120.7
N3 C15 N4 106.0(2)
N3 C15 Os 134.8(2)
N4 C15 Os 119.2(2)
N3 C16 H16A 109.5
N3 C16 H16B 109.5
H16A C16 H16B 109.5
N3 C16 H16C 109.5
H16A C16 H16C 109.5
H16B C16 H16C 109.5
C18 C17 N3 130.7(3)
C18 C17 C22 121.9(3)
N3 C17 C22 107.4(3)
C19 C18 C17 116.9(3)
C19 C18 H18 121.5
C17 C18 H18 121.5
C20 C19 C18 121.3(3)
C20 C19 H19 119.4
C18 C19 H19 119.4
C19 C20 C21 122.2(3)
C19 C20 H20 118.9
C21 C20 H20 118.9
C22 C21 C20 117.2(3)
C22 C21 H21 121.4
C20 C21 H21 121.4
C21 C22 C17 120.5(3)
C21 C22 N4 134.1(3)
C17 C22 N4 105.3(3)
C28 C23 C24 123.3(3)
C28 C23 N4 124.1(3)
C24 C23 N4 112.5(3)
C25 C24 C23 115.0(3)
C25 C24 Os 128.9(2)
C23 C24 Os 116.1(2)
C26 C25 C24 122.4(3)
C26 C25 H25 118.8
C24 C25 H25 118.8
C27 C26 C25 120.0(3)
C27 C26 H26 120.0
C25 C26 H26 120.0
C26 C27 C28 120.0(3)
C26 C27 H27 120.0
C28 C27 H27 120.0
C23 C28 C27 119.2(3)
C23 C28 H28 120.4
C27 C28 H28 120.4
N5 C29 N6 105.6(2)
N5 C29 Os 134.7(2)
N6 C29 Os 119.6(2)
N5 C30 H30A 109.5
N5 C30 H30B 109.5
H30A C30 H30B 109.5
N5 C30 H30C 109.5
H30A C30 H30C 109.5
H30B C30 H30C 109.5
C32 C31 N5 130.8(3)
C32 C31 C36 122.0(3)
N5 C31 C36 107.2(3)
C33 C32 C31 117.1(3)
C33 C32 H32 121.4
C31 C32 H32 121.4
C34 C33 C32 121.2(3)
C34 C33 H33 119.4
C32 C33 H33 119.4
C33 C34 C35 122.1(3)
C33 C34 H34 118.9
C35 C34 H34 118.9
C34 C35 C36 117.2(3)
C34 C35 H35 121.4
C36 C35 H35 121.4
C35 C36 C31 120.3(3)
C35 C36 N6 134.6(3)
C31 C36 N6 105.1(3)
C42 C37 C38 124.8(3)
C42 C37 N6 123.6(3)
C38 C37 N6 111.6(3)
C39 C38 C37 114.0(3)
C39 C38 Os 129.0(2)
C37 C38 Os 117.0(2)
C40 C39 C38 122.6(3)
C40 C39 H39 118.7
C38 C39 H39 118.7
C41 C40 C39 120.7(3)
C41 C40 H40 119.7
C39 C40 H40 119.7
C40 C41 C42 119.5(3)
C40 C41 H41 120.2
C42 C41 H41 120.2
C37 C42 C41 118.2(3)
C37 C42 H42 120.9
C41 C42 H42 120.9
N7 C43 C44 178.8(4)
C43 C44 H44A 109.5
C43 C44 H44B 109.5
H44A C44 H44B 109.5
C43 C44 H44C 109.5
H44A C44 H44C 109.5
H44B C44 H44C 109.5

loop_
_geom_bond_atom_site_label_1
_geom_bond_atom_site_label_2
_geom_bond_distance
Os C1 2.032(3)
Os C15 2.040(3)
Os C29 2.045(3)
Os C24 2.145(3)
Os C38 2.146(3)
Os C10 2.147(3)
Os H01 1.583(10)
N1 C1 1.357(4)
N1 C3 1.386(4)
N1 C2 1.464(4)
N2 C1 1.379(4)
N2 C8 1.402(4)
N2 C9 1.419(4)
N3 C15 1.370(4)
N3 C17 1.399(4)
N3 C16 1.447(4)
N4 C15 1.375(4)
N4 C22 1.405(4)
N4 C23 1.421(4)
N5 C29 1.360(4)
N5 C31 1.392(4)
N5 C30 1.441(4)
N6 C29 1.374(4)
N6 C36 1.404(4)
N6 C37 1.431(4)
N7 C43 1.138(5)
C2 H2A 0.9800
C2 H2B 0.9800
C2 H2C 0.9800
C3 C4 1.382(4)
C3 C8 1.413(4)
C4 C5 1.393(5)
C4 H4 0.9500
C5 C6 1.392(5)
C5 H5 0.9500
C6 C7 1.385(5)
C6 H6 0.9500
C7 C8 1.392(4)
C7 H7 0.9500
C9 C14 1.400(4)
C9 C10 1.406(4)
C10 C11 1.404(4)
C11 C12 1.399(4)
C11 H11 0.9500
C12 C13 1.382(5)
C12 H12 0.9500
C13 C14 1.388(4)
C13 H13 0.9500
C14 H14 0.9500
C16 H16A 0.9800
C16 H16B 0.9800
C16 H16C 0.9800
C17 C18 1.389(4)
C17 C22 1.401(4)
C18 C19 1.387(5)
C18 H18 0.9500
C19 C20 1.379(5)
C19 H19 0.9500
C20 C21 1.390(5)
C20 H20 0.9500
C21 C22 1.386(4)
C21 H21 0.9500
C23 C28 1.384(4)
C23 C24 1.413(4)
C24 C25 1.402(4)
C25 C26 1.394(4)
C25 H25 0.9500
C26 C27 1.378(4)
C26 H26 0.9500
C27 C28 1.386(4)
C27 H27 0.9500
C28 H28 0.9500
C30 H30A 0.9800
C30 H30B 0.9800
C30 H30C 0.9800
C31 C32 1.390(4)
C31 C36 1.398(4)
C32 C33 1.386(4)
C32 H32 0.9500
C33 C34 1.379(5)
C33 H33 0.9500
C34 C35 1.391(4)
C34 H34 0.9500
C35 C36 1.394(4)
C35 H35 0.9500
C37 C42 1.380(4)
C37 C38 1.412(4)
C38 C39 1.395(4)
C39 C40 1.389(4)
C39 H39 0.9500
C40 C41 1.378(4)
C40 H40 0.9500
C41 C42 1.392(4)
C41 H41 0.9500
C42 H42 0.9500
C43 C44 1.454(5)
C44 H44A 0.9800
C44 H44B 0.9800
C44 H44C 0.9800
